data_4317231
loop_
_publ_author_name
'Chalermkiat Songkram'
'Kiminori Ohta'
'Kentaro Yamaguchi'
'Fabio Pichierri'
'Yasuyuki Endo'

_publ_section_title
;
 Conformational Control of Benzyl-o-carboranylbenzene Derivatives and
 Molecular Encapsulation of Acetone in the Dynamically Formed Space of
 1,3,5-Tris(2-benzyl-o-carboran-1-yl)benzene
;
_journal_name_full 'Inorganic Chemistry'
_journal_page_first 11174
_journal_page_last 11183
_journal_paper_doi 10.1021/ic101862n
_journal_volume 49
_journal_year 2010
_chemical_formula_sum 'C36 H60 B30 O'
_chemical_formula_weight 833.17
_space_group_IT_number 14
_symmetry_cell_setting monoclinic
_symmetry_Int_Tables_number 14
_symmetry_space_group_name_Hall '-P 2yn'
_symmetry_space_group_name_H-M 'P 1 21/n 1'
_cell_angle_alpha 90
_cell_angle_beta 90.598(3)
_cell_angle_gamma 90
_cell_formula_units_Z 4
_cell_length_a 12.051(2)
_cell_length_b 20.659(4)
_cell_length_c 19.909(4)
_cell_measurement_temperature 103.2
_cell_volume 4956.3(16)
_computing_data_reduction 'teXsan Ver. 1.11'
_computing_publication_material 'teXsan Ver. 1.11'
_computing_structure_refinement 'teXsan Ver. 1.10'
_computing_structure_solution SIR97
_diffrn_measured_fraction_theta_full 0.9224
_diffrn_measured_fraction_theta_max 0.9224
_diffrn_measurement_device_type 'Bruker Smart1000 CCD'
_diffrn_measurement_method \w
_diffrn_radiation_type 'Mo K\a'
_diffrn_radiation_wavelength 0.7107
_diffrn_reflns_av_R_equivalents 0.045
_diffrn_reflns_limit_h_max 15
_diffrn_reflns_limit_h_min -15
_diffrn_reflns_limit_k_max 26
_diffrn_reflns_limit_k_min -21
_diffrn_reflns_limit_l_max 26
_diffrn_reflns_limit_l_min -22
_diffrn_reflns_number 29571
_diffrn_reflns_theta_full 28.37
_diffrn_reflns_theta_max 28.37
_exptl_absorpt_coefficient_mu 0.055
_exptl_absorpt_correction_T_max 0.997
_exptl_absorpt_correction_T_min 0.736
_exptl_crystal_colour clear
_exptl_crystal_density_diffrn 1.116
_exptl_crystal_density_method 'not measured'
_exptl_crystal_description prism
_exptl_crystal_size_max 0.250
_exptl_crystal_size_mid 0.100
_exptl_crystal_size_min 0.050
_refine_diff_density_max 0.35
_refine_diff_density_min -0.30
_refine_ls_extinction_coef 0.0004(1)
_refine_ls_extinction_method 'Zachariasen(1967) type 2 Gaussian isotropic'
_refine_ls_goodness_of_fit_ref 0.993
_refine_ls_hydrogen_treatment refall
_refine_ls_number_parameters 845
_refine_ls_number_reflns 4939
_refine_ls_R_factor_gt 0.0557
_refine_ls_shift/su_max 2.9854
_refine_ls_structure_factor_coef F
_refine_ls_weighting_details 'w = 1/[\s^2^(Fo) + 0.00022|Fo|^2^]'
_refine_ls_weighting_scheme calc
_refine_ls_wR_factor_ref 0.0493
_reflns_number_gt 4939
_reflns_number_total 11448
_reflns_threshold_expression F^2^>2.0\s(F^2^)
_cod_data_source_file ic101862n_si_004.cif
_cod_data_source_block C18
_cod_original_cell_volume 4956(1)
_cod_original_formula_sum 'C36 H60 B30 O '
_cod_database_code 4317231

loop_
_symmetry_equiv_pos_as_xyz
x,y,z
1/2-x,1/2+y,1/2-z
-x,-y,-z
1/2+x,1/2-y,1/2+z

loop_
_atom_site_label
_atom_site_type_symbol
_atom_site_fract_x
_atom_site_fract_y
_atom_site_fract_z
_atom_site_U_iso_or_equiv
_atom_site_adp_type
_atom_site_occupancy
_atom_site_calc_flag
_atom_site_refinement_flags
_atom_site_disorder_assembly
_atom_site_disorder_group
O(1) O 0.4744(2) 0.3491(1) 0.1519(1) 0.0373(8) Uani 1.00 d . . .
C(2) C 0.2763(3) 0.1864(2) 0.1481(2) 0.0176(9) Uani 1.00 d . . .
C(4) C 0.7236(3) 0.1859(2) 0.1400(2) 0.0194(9) Uani 1.00 d . . .
C(5) C 0.2496(3) 0.2542(2) 0.3125(2) 0.0217(10) Uani 1.00 d . . .
C(8) C 0.3359(3) 0.3089(2) 0.0021(2) 0.024(1) Uani 1.00 d . . .
C(9) C 0.7743(3) 0.3065(2) 0.1346(2) 0.0201(10) Uani 1.00 d . . .
C(10) C 0.2697(2) 0.1818(2) 0.0220(2) 0.0161(9) Uani 1.00 d . . .
C(13) C 0.8586(3) 0.3156(2) 0.0877(2) 0.023(1) Uani 1.00 d . . .
C(14) C 0.6204(2) 0.1322(2) 0.1533(2) 0.0162(9) Uani 1.00 d . . .
C(15) C 0.4443(3) 0.1621(2) 0.0893(2) 0.0169(9) Uani 1.00 d . . .
C(17) C 0.2676(3) 0.2518(2) -0.0242(2) 0.0183(10) Uani 1.00 d . . .
C(22) C 0.2684(3) 0.1822(2) 0.2743(2) 0.0181(9) Uani 1.00 d . . .
C(23) C 0.9371(3) 0.3640(2) 0.0976(2) 0.025(1) Uani 1.00 d . . .
C(27) C 0.4432(3) 0.1632(2) 0.2101(2) 0.0173(10) Uani 1.00 d . . .
C(29) C 0.2621(3) 0.3774(2) 0.3038(2) 0.024(1) Uani 1.00 d . . .
C(30) C 0.7713(3) 0.3452(2) 0.1911(2) 0.026(1) Uani 1.00 d . . .
C(32) C 0.6868(3) 0.2551(2) 0.1220(2) 0.025(1) Uani 1.00 d . . .
C(34) C 0.2405(3) 0.3972(2) 0.0666(2) 0.038(1) Uani 1.00 d . . .
C(35) C 0.1869(4) 0.4566(3) 0.0686(4) 0.074(2) Uani 1.00 d . . .
C(36) C 0.1657(5) 0.4915(3) 0.0112(5) 0.108(3) Uani 1.00 d . . .
C(37) C 0.2006(5) 0.4667(2) -0.0476(4) 0.089(3) Uani 1.00 d . . .
C(38) C 0.2567(4) 0.4084(2) -0.0519(2) 0.045(1) Uani 1.00 d . . .
C(39) C 0.2754(3) 0.3724(2) 0.0060(2) 0.023(1) Uani 1.00 d . . .
C(40) C 0.1679(3) 0.4072(2) 0.2790(2) 0.037(1) Uani 1.00 d . . .
C(41) C 0.1350(4) 0.4662(2) 0.3027(3) 0.053(2) Uani 1.00 d . . .
C(42) C 0.1944(5) 0.4961(2) 0.3526(3) 0.055(2) Uani 1.00 d . . .
C(43) C 0.2892(5) 0.4683(2) 0.3784(2) 0.053(2) Uani 1.00 d . . .
C(44) C 0.3222(3) 0.4082(2) 0.3539(2) 0.040(1) Uani 1.00 d . . .
C(45) C 0.9321(3) 0.4030(2) 0.1540(2) 0.027(1) Uani 1.00 d . . .
C(46) C 0.8496(3) 0.3938(2) 0.2007(2) 0.030(1) Uani 1.00 d . . .
C(47) C 0.5042(3) 0.4049(2) 0.1443(2) 0.030(1) Uani 1.00 d . . .
C(48) C 0.5021(5) 0.4528(3) 0.2001(3) 0.053(2) Uani 1.00 d . . .
C(49) C 0.5437(5) 0.4289(3) 0.0779(3) 0.049(2) Uani 1.00 d . . .
C(50) C 0.3310(3) 0.1789(1) 0.2093(2) 0.0161(9) Uani 1.00 d . . .
C(51) C 0.2997(4) 0.3126(2) 0.2768(2) 0.035(1) Uani 1.00 d . . .
C(52) C 0.5006(3) 0.1546(1) 0.1502(2) 0.0149(9) Uani 1.00 d . . .
C(53) C 0.3325(3) 0.1786(1) 0.0873(2) 0.0150(9) Uani 1.00 d . . .
B(3) B 0.2845(4) 0.1222(2) 0.3321(2) 0.025(1) Uani 1.00 d . . .
B(6) B 0.1372(3) 0.2164(2) 0.2748(2) 0.026(1) Uani 1.00 d . . .
B(7) B 0.8329(3) 0.1478(2) 0.1030(2) 0.023(1) Uani 1.00 d . . .
B(9) B 0.0650(3) 0.1901(2) -0.0422(2) 0.020(1) Uani 1.00 d . . .
B(10) B 0.8365(3) 0.1681(2) 0.1904(2) 0.022(1) Uani 1.00 d . . .
B(11) B 0.2724(4) 0.1601(2) 0.4113(2) 0.028(1) Uani 1.00 d . . .
B(14) B 0.1249(3) 0.2548(2) 0.3538(2) 0.025(1) Uani 1.00 d . . .
B(16) B 0.2662(3) 0.1159(2) -0.0296(2) 0.020(1) Uani 1.00 d . . .
B(19) B 0.2621(3) 0.2335(2) -0.1080(2) 0.023(1) Uani 1.00 d . . .
B(20) B 0.6575(3) 0.0568(2) 0.1260(2) 0.021(1) Uani 1.00 d . . .
B(33) B 0.3426(3) 0.1997(2) 0.3466(2) 0.020(1) Uani 1.00 d . . .
B(34) B 0.2517(3) 0.2443(2) 0.3978(2) 0.024(1) Uani 1.00 d . . .
B(35) B 0.7986(3) 0.0978(2) 0.2361(2) 0.020(1) Uani 1.00 d . . .
B(36) B 0.8818(3) 0.0908(2) 0.1629(2) 0.022(1) Uani 1.00 d . . .
B(37) B 0.6607(3) 0.0769(2) 0.2131(2) 0.018(1) Uani 1.00 d . . .
B(38) B 0.6996(3) 0.1596(2) 0.2212(2) 0.018(1) Uani 1.00 d . . .
B(39) B 0.6962(3) 0.1272(2) 0.0803(2) 0.020(1) Uani 1.00 d . . .
B(40) B 0.1454(3) 0.1422(2) 0.0139(2) 0.019(1) Uani 1.00 d . . .
B(41) B 0.1500(3) 0.2287(2) 0.0184(2) 0.018(1) Uani 1.00 d . . .
B(42) B 0.1418(3) 0.2591(2) -0.0649(2) 0.023(1) Uani 1.00 d . . .
B(43) B 0.3430(3) 0.1864(2) -0.0518(2) 0.018(1) Uani 1.00 d . . .
B(44) B 0.7948(3) 0.0655(2) 0.0949(2) 0.024(1) Uani 1.00 d . . .
B(45) B 0.7739(3) 0.0342(2) 0.1775(2) 0.021(1) Uani 1.00 d . . .
B(46) B 0.1374(3) 0.1943(2) 0.4163(2) 0.026(1) Uani 1.00 d . . .
B(47) B 0.0663(3) 0.1772(2) 0.3399(2) 0.031(1) Uani 1.00 d . . .
B(48) B 0.1570(4) 0.1188(2) 0.3762(2) 0.031(1) Uani 1.00 d . . .
B(49) B 0.1573(3) 0.1324(2) 0.2878(2) 0.027(1) Uani 1.00 d . . .
B(50) B 0.1340(3) 0.1927(2) -0.1208(2) 0.022(1) Uani 1.00 d . . .
B(51) B 0.2600(3) 0.1475(2) -0.1128(2) 0.022(1) Uani 1.00 d . . .
B(52) B 0.1361(3) 0.1203(2) -0.0728(2) 0.020(1) Uani 1.00 d . . .
H(1) H 0.824(2) 0.038(1) 0.050(1) 0.014(7) Uiso 1.00 calc . . .
H(2) H 0.790(2) -0.018(1) 0.189(1) 0.016(8) Uiso 1.00 calc . . .
H(3) H 0.592(2) 0.027(1) 0.105(1) 0.023(8) Uiso 1.00 calc . . .
H(4) H 0.600(2) 0.059(1) 0.248(1) 0.013(7) Uiso 1.00 calc . . .
H(5) H 0.659(2) 0.193(1) 0.258(1) 0.007(7) Uiso 1.00 calc . . .
H(6) H 0.888(2) 0.207(1) 0.209(1) 0.024(8) Uiso 1.00 calc . . .
H(7) H 0.970(2) 0.079(1) 0.165(1) 0.004(7) Uiso 1.00 calc . . .
H(8) H 0.878(2) 0.174(1) 0.069(1) 0.018(8) Uiso 1.00 calc . . .
H(9) H 0.658(2) 0.141(1) 0.035(1) 0.003(7) Uiso 1.00 calc . . .
H(10) H 0.829(2) 0.093(1) 0.286(1) 0.017(8) Uiso 1.00 calc . . .
H(11) H 0.130(2) 0.257(1) 0.061(1) 0.006(7) Uiso 1.00 calc . . .
H(12) H -0.027(2) 0.192(1) -0.037(1) 0.012(7) Uiso 1.00 calc . . .
H(13) H 0.093(2) 0.074(1) -0.086(1) 0.021(8) Uiso 1.00 calc . . .
H(14) H 0.299(2) 0.121(1) -0.154(1) 0.014(7) Uiso 1.00 calc . . .
H(15) H 0.313(2) 0.073(1) -0.013(1) 0.018(8) Uiso 1.00 calc . . .
H(16) H 0.436(2) 0.190(1) -0.047(1) 0.010(7) Uiso 1.00 calc . . .
H(18) H 0.113(2) 0.307(1) -0.070(1) 0.006(7) Uiso 1.00 calc . . .
H(19) H 0.305(2) 0.267(1) -0.143(1) 0.028(8) Uiso 1.00 calc . . .
H(20) H 0.091(2) 0.198(1) -0.170(1) 0.020(8) Uiso 1.00 calc . . .
H(23) H 0.433(2) 0.210(1) 0.342(1) 0.014(8) Uiso 1.00 calc . . .
H(24) H 0.284(2) 0.285(1) 0.427(1) 0.028(8) Uiso 1.00 calc . . .
H(25) H 0.321(2) 0.144(1) 0.454(1) 0.031(9) Uiso 1.00 calc . . .
H(26) H 0.094(2) 0.201(1) 0.463(1) 0.019(8) Uiso 1.00 calc . . .
H(27) H 0.131(2) 0.073(1) 0.394(1) 0.028(8) Uiso 1.00 calc . . .
H(28) H -0.019(2) 0.171(1) 0.334(1) 0.016(8) Uiso 1.00 calc . . .
H(29) H 0.136(2) 0.101(1) 0.247(1) 0.029(8) Uiso 1.00 calc . . .
H(30) H 0.106(2) 0.236(1) 0.231(1) 0.024(8) Uiso 1.00 calc . . .
H(31) H 0.340(2) 0.082(1) 0.319(1) 0.019(8) Uiso 1.00 calc . . .
H(32) H 0.078(2) 0.302(1) 0.357(1) 0.030(8) Uiso 1.00 calc . . .
H(33) H 0.364(2) 0.299(1) 0.048(1) 0.022(8) Uiso 1.00 calc . . .
H(34) H 0.402(3) 0.313(2) -0.026(2) 0.041(9) Uiso 1.00 calc . . .
H(35) H 0.864(2) 0.285(1) 0.047(2) 0.030(9) Uiso 1.00 calc . . .
H(36) H 0.994(3) 0.371(2) 0.059(2) 0.036(9) Uiso 1.00 calc . . .
H(37) H 0.716(3) 0.340(1) 0.223(2) 0.034(9) Uiso 1.00 calc . . .
H(38) H 0.664(2) 0.254(1) 0.072(1) 0.021(8) Uiso 1.00 calc . . .
H(39) H 0.626(3) 0.263(2) 0.147(2) 0.035(10) Uiso 1.00 calc . . .
H(40) H 0.249(3) 0.374(2) 0.104(2) 0.020(9) Uiso 1.00 calc . . .
H(41) H 0.165(3) 0.469(2) 0.114(2) 0.05(1) Uiso 1.00 calc . . .
H(42) H 0.125(4) 0.533(2) 0.018(2) 0.10(1) Uiso 1.00 calc . . .
H(43) H 0.186(4) 0.486(2) -0.088(2) 0.09(1) Uiso 1.00 calc . . .
H(44) H 0.281(3) 0.390(2) -0.093(2) 0.05(1) Uiso 1.00 calc . . .
H(45) H 0.127(3) 0.386(2) 0.241(2) 0.05(1) Uiso 1.00 calc . . .
H(46) H 0.063(3) 0.485(2) 0.287(2) 0.08(1) Uiso 1.00 calc . . .
H(47) H 0.171(3) 0.537(2) 0.371(2) 0.07(1) Uiso 1.00 calc . . .
H(48) H 0.335(4) 0.488(2) 0.413(2) 0.08(1) Uiso 1.00 calc . . .
H(49) H 0.389(3) 0.389(2) 0.369(2) 0.05(1) Uiso 1.00 calc . . .
H(50) H 0.988(3) 0.437(1) 0.158(1) 0.030(9) Uiso 1.00 calc . . .
H(51) H 0.845(2) 0.420(1) 0.241(2) 0.029(9) Uiso 1.00 calc . . .
H(52) H 0.486(4) 0.434(2) 0.241(2) 0.10(2) Uiso 1.00 calc . . .
H(53) H 0.569(4) 0.475(2) 0.205(2) 0.11(2) Uiso 1.00 calc . . .
H(54) H 0.446(4) 0.487(2) 0.191(2) 0.12(2) Uiso 1.00 calc . . .
H(55) H 0.543(3) 0.395(2) 0.046(2) 0.09(1) Uiso 1.00 calc . . .
H(56) H 0.496(4) 0.466(2) 0.063(2) 0.12(2) Uiso 1.00 calc . . .
H(57) H 0.616(3) 0.447(2) 0.082(2) 0.08(1) Uiso 1.00 calc . . .
H(58) H 0.389(3) 0.310(2) 0.284(2) 0.07(1) Uiso 1.00 calc . . .
H(59) H 0.279(3) 0.311(2) 0.232(2) 0.07(1) Uiso 1.00 calc . . .
H(60) H 0.479(2) 0.156(1) 0.254(1) 0.004(7) Uiso 1.00 calc . . .
H(61) H 0.485(2) 0.155(1) 0.048(1) 0.004(7) Uiso 1.00 calc . . .
H(62) H 0.196(3) 0.197(1) 0.148(1) 0.029(9) Uiso 1.00 calc . . .
H(63) H 0.117(2) 0.117(1) 0.057(1) 0.021(8) Uiso 1.00 calc . . .

loop_
_atom_site_aniso_label
_atom_site_aniso_U_11
_atom_site_aniso_U_22
_atom_site_aniso_U_33
_atom_site_aniso_U_12
_atom_site_aniso_U_13
_atom_site_aniso_U_23
O(1) 0.031(2) 0.027(2) 0.053(2) 0.000(1) 0.000(1) 0.000(1)
C(2) 0.007(2) 0.021(2) 0.024(2) -0.001(2) 0.000(2) 0.000(2)
C(4) 0.012(2) 0.018(2) 0.028(2) -0.001(2) 0.000(1) -0.001(2)
C(5) 0.021(2) 0.023(2) 0.021(2) 0.003(2) 0.007(2) -0.002(2)
C(8) 0.021(2) 0.025(2) 0.026(2) -0.004(2) -0.003(2) -0.001(2)
C(9) 0.017(2) 0.018(2) 0.024(2) 0.000(2) -0.003(2) 0.007(2)
C(10) 0.012(2) 0.019(2) 0.017(2) 0.003(2) 0.001(1) 0.001(2)
C(13) 0.026(2) 0.020(2) 0.023(2) 0.000(2) -0.001(2) 0.004(2)
C(14) 0.009(2) 0.018(2) 0.021(2) 0.000(1) -0.001(1) 0.003(2)
C(15) 0.015(2) 0.018(2) 0.017(2) -0.001(1) 0.003(2) 0.000(2)
C(17) 0.017(2) 0.019(2) 0.019(2) 0.000(2) 0.003(2) 0.002(2)
C(22) 0.016(2) 0.022(2) 0.016(2) 0.000(2) 0.001(1) 0.000(2)
C(23) 0.026(2) 0.027(2) 0.022(2) -0.004(2) 0.004(2) 0.005(2)
C(27) 0.015(2) 0.023(2) 0.014(2) -0.002(1) -0.003(2) 0.001(1)
C(29) 0.024(2) 0.024(2) 0.023(2) 0.004(2) 0.004(2) 0.003(2)
C(30) 0.028(2) 0.026(2) 0.025(2) 0.002(2) 0.010(2) 0.006(2)
C(32) 0.016(2) 0.021(2) 0.038(2) 0.000(2) -0.001(2) 0.005(2)
C(34) 0.029(3) 0.032(3) 0.052(3) -0.014(2) 0.010(2) -0.010(2)
C(35) 0.036(3) 0.036(3) 0.150(7) -0.020(3) 0.039(4) -0.047(4)
C(36) 0.038(4) 0.014(3) 0.27(1) 0.001(3) -0.013(5) -0.020(5)
C(37) 0.069(4) 0.020(3) 0.178(8) -0.012(3) -0.072(5) 0.034(4)
C(38) 0.048(3) 0.030(3) 0.057(3) -0.014(2) -0.016(3) 0.013(2)
C(39) 0.016(2) 0.021(2) 0.033(2) -0.006(2) -0.001(2) 0.001(2)
C(40) 0.041(3) 0.032(2) 0.039(3) 0.007(2) -0.016(2) 0.002(2)
C(41) 0.046(3) 0.038(3) 0.074(4) 0.017(2) -0.004(3) 0.005(3)
C(42) 0.084(4) 0.028(3) 0.054(3) 0.016(3) 0.021(3) -0.006(2)
C(43) 0.083(4) 0.034(3) 0.043(3) -0.007(3) -0.018(3) -0.004(2)
C(44) 0.035(3) 0.030(2) 0.054(3) 0.000(2) -0.018(2) 0.010(2)
C(45) 0.025(2) 0.025(2) 0.030(2) -0.007(2) -0.008(2) 0.006(2)
C(46) 0.041(3) 0.026(2) 0.023(2) -0.002(2) 0.002(2) -0.003(2)
C(47) 0.017(2) 0.032(2) 0.041(3) 0.002(2) -0.007(2) 0.001(2)
C(48) 0.074(4) 0.044(3) 0.042(3) -0.012(3) 0.001(3) -0.012(3)
C(49) 0.050(4) 0.049(3) 0.048(3) -0.011(3) 0.012(3) -0.001(3)
C(50) 0.015(2) 0.016(2) 0.017(2) -0.001(2) -0.001(1) -0.002(1)
C(51) 0.041(3) 0.023(2) 0.043(3) 0.004(2) 0.018(2) 0.003(2)
C(52) 0.011(2) 0.014(2) 0.020(2) -0.003(1) -0.001(1) 0.000(1)
C(53) 0.011(2) 0.017(2) 0.017(2) -0.001(1) -0.003(1) 0.001(1)
B(3) 0.029(3) 0.024(2) 0.021(2) 0.001(2) 0.003(2) 0.003(2)
B(6) 0.012(2) 0.049(3) 0.018(2) 0.003(2) -0.001(2) -0.004(2)
B(7) 0.013(2) 0.031(3) 0.026(3) 0.005(2) 0.006(2) 0.006(2)
B(9) 0.015(2) 0.023(2) 0.022(2) 0.002(2) -0.002(2) -0.001(2)
B(10) 0.011(2) 0.022(2) 0.034(3) 0.002(2) -0.007(2) 0.003(2)
B(11) 0.031(3) 0.038(3) 0.015(2) -0.001(2) 0.000(2) -0.003(2)
B(14) 0.014(2) 0.039(3) 0.022(2) 0.003(2) 0.005(2) 0.000(2)
B(16) 0.019(2) 0.021(2) 0.021(2) 0.000(2) 0.000(2) -0.004(2)
B(19) 0.021(2) 0.029(3) 0.018(2) 0.003(2) 0.000(2) 0.002(2)
B(20) 0.019(2) 0.022(2) 0.023(2) 0.001(2) -0.005(2) -0.003(2)
B(33) 0.016(2) 0.029(3) 0.017(2) 0.002(2) -0.003(2) -0.003(2)
B(34) 0.022(3) 0.029(3) 0.021(2) -0.001(2) 0.002(2) -0.005(2)
B(35) 0.014(2) 0.024(2) 0.023(2) 0.002(2) 0.000(2) 0.003(2)
B(36) 0.010(2) 0.028(2) 0.027(2) 0.003(2) 0.002(2) 0.003(2)
B(37) 0.019(2) 0.020(2) 0.016(2) 0.002(2) 0.000(2) 0.006(2)
B(38) 0.015(2) 0.022(2) 0.018(2) -0.002(2) -0.005(2) 0.001(2)
B(39) 0.015(2) 0.029(2) 0.017(2) 0.004(2) 0.002(2) -0.003(2)
B(40) 0.014(2) 0.024(2) 0.019(2) 0.000(2) -0.001(2) -0.002(2)
B(41) 0.013(2) 0.024(2) 0.018(2) 0.003(2) 0.001(2) 0.001(2)
B(42) 0.018(2) 0.022(2) 0.028(2) 0.003(2) -0.004(2) -0.001(2)
B(43) 0.014(2) 0.025(2) 0.016(2) 0.002(2) 0.004(2) 0.001(2)
B(44) 0.020(2) 0.030(3) 0.022(2) 0.005(2) 0.002(2) -0.002(2)
B(45) 0.016(2) 0.022(2) 0.024(2) 0.003(2) -0.004(2) -0.003(2)
B(46) 0.018(2) 0.035(3) 0.025(2) -0.005(2) 0.004(2) -0.004(2)
B(47) 0.013(2) 0.061(3) 0.020(2) -0.008(2) 0.004(2) -0.007(2)
B(48) 0.035(3) 0.034(3) 0.023(3) -0.013(2) 0.010(2) 0.001(2)
B(49) 0.021(2) 0.041(3) 0.021(2) -0.012(2) 0.001(2) -0.006(2)
B(50) 0.021(2) 0.027(2) 0.018(2) 0.002(2) -0.004(2) -0.003(2)
B(51) 0.020(2) 0.029(2) 0.016(2) 0.003(2) -0.002(2) -0.003(2)
B(52) 0.017(2) 0.020(2) 0.025(2) 0.002(2) -0.002(2) -0.001(2)

loop_
_atom_type_symbol
_atom_type_description
_atom_type_scat_dispersion_real
_atom_type_scat_dispersion_imag
_atom_type_scat_source
C C 0.003 0.002
;International Tables for Crystallography
(1992, Vol. C, Tables 4.2.6.8 and 6.1.1.1)
;
B B 0.001 0.001
;International Tables for Crystallography
(1992, Vol. C, Tables 4.2.6.8 and 6.1.1.1)
;
H H 0.000 0.000
;International Tables for Crystallography
(1992, Vol. C, Table 6.1.1.2)
;
O O 0.011 0.006
;International Tables for Crystallography
(1992, Vol. C, Tables 4.2.6.8 and 6.1.1.1)
;

loop_
_geom_angle_atom_site_label_1
_geom_angle_atom_site_label_2
_geom_angle_atom_site_label_3
_geom_angle
_geom_angle_site_symmetry_1
_geom_angle_site_symmetry_2
_geom_angle_site_symmetry_3
_geom_angle_publ_flag
C(50) C(2) C(53) 121.0(3) . . . yes
C(14) C(4) C(32) 115.8(3) . . . yes
C(14) C(4) B(7) 109.7(3) . . . yes
C(14) C(4) B(10) 110.4(3) . . . yes
C(14) C(4) B(38) 61.2(2) . . . yes
C(14) C(4) B(39) 60.7(2) . . . yes
C(32) C(4) B(7) 123.3(3) . . . yes
C(32) C(4) B(10) 123.9(3) . . . yes
C(32) C(4) B(38) 117.3(3) . . . yes
C(32) C(4) B(39) 116.1(3) . . . yes
B(7) C(4) B(10) 62.9(2) . . . yes
B(7) C(4) B(38) 113.3(3) . . . yes
B(7) C(4) B(39) 61.4(2) . . . yes
B(10) C(4) B(38) 61.9(2) . . . yes
B(10) C(4) B(39) 113.3(3) . . . yes
B(38) C(4) B(39) 112.9(3) . . . yes
C(22) C(5) C(51) 115.6(3) . . . yes
C(22) C(5) B(6) 60.9(2) . . . yes
C(22) C(5) B(14) 110.0(3) . . . yes
C(22) C(5) B(33) 60.8(2) . . . yes
C(22) C(5) B(34) 109.9(3) . . . yes
C(51) C(5) B(6) 117.8(3) . . . yes
C(51) C(5) B(14) 124.6(3) . . . yes
C(51) C(5) B(33) 116.2(3) . . . yes
C(51) C(5) B(34) 123.7(3) . . . yes
B(6) C(5) B(14) 61.7(2) . . . yes
B(6) C(5) B(33) 112.2(3) . . . yes
B(6) C(5) B(34) 112.3(3) . . . yes
B(14) C(5) B(33) 112.6(3) . . . yes
B(14) C(5) B(34) 62.0(2) . . . yes
B(33) C(5) B(34) 61.8(2) . . . yes
C(17) C(8) C(39) 115.6(3) . . . yes
C(13) C(9) C(30) 119.5(3) . . . yes
C(13) C(9) C(32) 119.4(3) . . . yes
C(30) C(9) C(32) 121.1(3) . . . yes
C(17) C(10) C(53) 120.5(3) . . . yes
C(17) C(10) B(16) 110.5(2) . . . yes
C(17) C(10) B(40) 110.2(2) . . . yes
C(17) C(10) B(41) 60.0(2) . . . yes
C(17) C(10) B(43) 60.1(2) . . . yes
C(53) C(10) B(16) 119.7(3) . . . yes
C(53) C(10) B(40) 119.5(3) . . . yes
C(53) C(10) B(41) 118.1(3) . . . yes
C(53) C(10) B(43) 118.9(3) . . . yes
B(16) C(10) B(40) 63.0(2) . . . yes
B(16) C(10) B(41) 113.9(3) . . . yes
B(16) C(10) B(43) 62.6(2) . . . yes
B(40) C(10) B(41) 62.4(2) . . . yes
B(40) C(10) B(43) 113.7(3) . . . yes
B(41) C(10) B(43) 111.5(3) . . . yes
C(9) C(13) C(23) 119.9(3) . . . yes
C(4) C(14) C(52) 119.7(3) . . . yes
C(4) C(14) B(20) 110.7(2) . . . yes
C(4) C(14) B(37) 110.0(2) . . . yes
C(4) C(14) B(38) 60.6(2) . . . yes
C(4) C(14) B(39) 60.8(2) . . . yes
C(52) C(14) B(20) 121.1(3) . . . yes
C(52) C(14) B(37) 119.5(3) . . . yes
C(52) C(14) B(38) 116.5(3) . . . yes
C(52) C(14) B(39) 119.7(3) . . . yes
B(20) C(14) B(37) 62.7(2) . . . yes
B(20) C(14) B(38) 113.5(2) . . . yes
B(20) C(14) B(39) 62.3(2) . . . yes
B(37) C(14) B(38) 61.9(2) . . . yes
B(37) C(14) B(39) 113.3(3) . . . yes
B(38) C(14) B(39) 112.5(3) . . . yes
C(52) C(15) C(53) 121.0(3) . . . yes
C(8) C(17) C(10) 117.6(3) . . . yes
C(8) C(17) B(19) 121.4(3) . . . yes
C(8) C(17) B(41) 119.2(3) . . . yes
C(8) C(17) B(42) 124.3(3) . . . yes
C(8) C(17) B(43) 115.6(3) . . . yes
C(10) C(17) B(19) 109.7(2) . . . yes
C(10) C(17) B(41) 60.7(2) . . . yes
C(10) C(17) B(42) 109.6(2) . . . yes
C(10) C(17) B(43) 60.2(2) . . . yes
B(19) C(17) B(41) 113.2(3) . . . yes
B(19) C(17) B(42) 62.2(2) . . . yes
B(19) C(17) B(43) 62.0(2) . . . yes
B(41) C(17) B(42) 62.0(2) . . . yes
B(41) C(17) B(43) 112.2(3) . . . yes
B(42) C(17) B(43) 112.5(3) . . . yes
C(5) C(22) C(50) 119.8(3) . . . yes
C(5) C(22) B(3) 110.7(3) . . . yes
C(5) C(22) B(6) 60.7(2) . . . yes
C(5) C(22) B(33) 60.6(2) . . . yes
C(5) C(22) B(49) 110.5(3) . . . yes
C(50) C(22) B(3) 119.6(3) . . . yes
C(50) C(22) B(6) 119.2(3) . . . yes
C(50) C(22) B(33) 117.8(3) . . . yes
C(50) C(22) B(49) 120.5(3) . . . yes
B(3) C(22) B(6) 113.0(3) . . . yes
B(3) C(22) B(33) 62.2(2) . . . yes
B(3) C(22) B(49) 62.6(2) . . . yes
B(6) C(22) B(33) 112.0(3) . . . yes
B(6) C(22) B(49) 61.9(2) . . . yes
B(33) C(22) B(49) 113.2(3) . . . yes
C(13) C(23) C(45) 120.0(3) . . . yes
C(50) C(27) C(52) 120.6(3) . . . yes
C(40) C(29) C(44) 118.4(4) . . . yes
C(40) C(29) C(51) 121.2(4) . . . yes
C(44) C(29) C(51) 120.5(4) . . . yes
C(9) C(30) C(46) 120.4(4) . . . yes
C(4) C(32) C(9) 114.5(3) . . . yes
C(35) C(34) C(39) 119.9(5) . . . yes
C(34) C(35) C(36) 121.5(6) . . . yes
C(35) C(36) C(37) 117.9(6) . . . yes
C(36) C(37) C(38) 122.7(6) . . . yes
C(37) C(38) C(39) 119.3(5) . . . yes
C(8) C(39) C(34) 121.4(4) . . . yes
C(8) C(39) C(38) 119.9(4) . . . yes
C(34) C(39) C(38) 118.6(4) . . . yes
C(29) C(40) C(41) 121.1(4) . . . yes
C(40) C(41) C(42) 120.1(4) . . . yes
C(41) C(42) C(43) 120.7(4) . . . yes
C(42) C(43) C(44) 118.8(4) . . . yes
C(29) C(44) C(43) 121.0(4) . . . yes
C(23) C(45) C(46) 120.1(4) . . . yes
C(30) C(46) C(45) 120.0(4) . . . yes
O(1) C(47) C(48) 122.0(4) . . . yes
O(1) C(47) C(49) 121.4(4) . . . yes
C(48) C(47) C(49) 116.6(4) . . . yes
C(2) C(50) C(22) 120.8(3) . . . yes
C(2) C(50) C(27) 119.3(3) . . . yes
C(22) C(50) C(27) 119.7(3) . . . yes
C(5) C(51) C(29) 114.3(3) . . . yes
C(14) C(52) C(15) 121.7(3) . . . yes
C(14) C(52) C(27) 119.0(3) . . . yes
C(15) C(52) C(27) 119.2(3) . . . yes
C(2) C(53) C(10) 119.9(3) . . . yes
C(2) C(53) C(15) 118.8(3) . . . yes
C(10) C(53) C(15) 121.0(3) . . . yes
C(22) B(3) B(11) 105.7(3) . . . yes
C(22) B(3) B(33) 59.6(2) . . . yes
C(22) B(3) B(48) 105.6(3) . . . yes
C(22) B(3) B(49) 59.0(2) . . . yes
B(11) B(3) B(33) 59.3(2) . . . yes
B(11) B(3) B(48) 59.8(2) . . . yes
B(11) B(3) B(49) 108.1(3) . . . yes
B(33) B(3) B(48) 107.3(3) . . . yes
B(33) B(3) B(49) 108.2(3) . . . yes
B(48) B(3) B(49) 60.2(2) . . . yes
C(5) B(6) C(22) 58.4(2) . . . yes
C(5) B(6) B(14) 58.9(2) . . . yes
C(5) B(6) B(47) 105.8(3) . . . yes
C(5) B(6) B(49) 106.0(3) . . . yes
C(22) B(6) B(14) 105.8(3) . . . yes
C(22) B(6) B(47) 105.5(3) . . . yes
C(22) B(6) B(49) 58.5(2) . . . yes
B(14) B(6) B(47) 60.4(2) . . . yes
B(14) B(6) B(49) 108.8(3) . . . yes
B(47) B(6) B(49) 60.5(3) . . . yes
C(4) B(7) B(10) 58.9(2) . . . yes
C(4) B(7) B(36) 105.6(3) . . . yes
C(4) B(7) B(39) 59.8(2) . . . yes
C(4) B(7) B(44) 106.4(3) . . . yes
B(10) B(7) B(36) 59.8(2) . . . yes
B(10) B(7) B(39) 108.7(3) . . . yes
B(10) B(7) B(44) 108.6(3) . . . yes
B(36) B(7) B(39) 108.5(3) . . . yes
B(36) B(7) B(44) 60.5(2) . . . yes
B(39) B(7) B(44) 60.1(2) . . . yes
B(40) B(9) B(41) 60.8(2) . . . yes
B(40) B(9) B(42) 109.1(3) . . . yes
B(40) B(9) B(50) 108.3(3) . . . yes
B(40) B(9) B(52) 60.3(2) . . . yes
B(41) B(9) B(42) 60.4(2) . . . yes
B(41) B(9) B(50) 108.3(3) . . . yes
B(41) B(9) B(52) 108.7(3) . . . yes
B(42) B(9) B(50) 59.9(2) . . . yes
B(42) B(9) B(52) 108.1(3) . . . yes
B(50) B(9) B(52) 59.7(2) . . . yes
C(4) B(10) B(7) 58.2(2) . . . yes
C(4) B(10) B(35) 105.5(3) . . . yes
C(4) B(10) B(36) 104.8(3) . . . yes
C(4) B(10) B(38) 59.3(2) . . . yes
B(7) B(10) B(35) 107.6(3) . . . yes
B(7) B(10) B(36) 59.6(2) . . . yes
B(7) B(10) B(38) 107.4(3) . . . yes
B(35) B(10) B(36) 60.3(2) . . . yes
B(35) B(10) B(38) 59.8(2) . . . yes
B(36) B(10) B(38) 107.9(3) . . . yes
B(3) B(11) B(33) 60.4(2) . . . yes
B(3) B(11) B(34) 108.2(3) . . . yes
B(3) B(11) B(46) 108.1(3) . . . yes
B(3) B(11) B(48) 60.4(2) . . . yes
B(33) B(11) B(34) 60.0(2) . . . yes
B(33) B(11) B(46) 107.8(3) . . . yes
B(33) B(11) B(48) 108.6(3) . . . yes
B(34) B(11) B(46) 59.5(2) . . . yes
B(34) B(11) B(48) 107.7(3) . . . yes
B(46) B(11) B(48) 59.9(2) . . . yes
C(5) B(14) B(6) 59.4(2) . . . yes
C(5) B(14) B(34) 58.7(2) . . . yes
C(5) B(14) B(46) 105.3(3) . . . yes
C(5) B(14) B(47) 105.6(3) . . . yes
B(6) B(14) B(34) 107.8(3) . . . yes
B(6) B(14) B(46) 107.5(3) . . . yes
B(6) B(14) B(47) 59.5(2) . . . yes
B(34) B(14) B(46) 59.8(2) . . . yes
B(34) B(14) B(47) 107.9(3) . . . yes
B(46) B(14) B(47) 60.1(2) . . . yes
C(10) B(16) B(40) 58.7(2) . . . yes
C(10) B(16) B(43) 59.2(2) . . . yes
C(10) B(16) B(51) 105.5(3) . . . yes
C(10) B(16) B(52) 105.4(3) . . . yes
B(40) B(16) B(43) 107.4(3) . . . yes
B(40) B(16) B(51) 108.2(3) . . . yes
B(40) B(16) B(52) 60.1(2) . . . yes
B(43) B(16) B(51) 59.1(2) . . . yes
B(43) B(16) B(52) 107.1(3) . . . yes
B(51) B(16) B(52) 60.3(2) . . . yes
C(17) B(19) B(42) 59.1(2) . . . yes
C(17) B(19) B(43) 59.3(2) . . . yes
C(17) B(19) B(50) 105.7(3) . . . yes
C(17) B(19) B(51) 105.9(3) . . . yes
B(42) B(19) B(43) 107.9(3) . . . yes
B(42) B(19) B(50) 59.8(2) . . . yes
B(42) B(19) B(51) 108.2(3) . . . yes
B(43) B(19) B(50) 107.6(3) . . . yes
B(43) B(19) B(51) 59.4(2) . . . yes
B(50) B(19) B(51) 60.4(2) . . . yes
C(14) B(20) B(37) 58.8(2) . . . yes
C(14) B(20) B(39) 59.3(2) . . . yes
C(14) B(20) B(44) 105.3(3) . . . yes
C(14) B(20) B(45) 105.2(3) . . . yes
B(37) B(20) B(39) 107.7(3) . . . yes
B(37) B(20) B(44) 107.7(3) . . . yes
B(37) B(20) B(45) 59.7(2) . . . yes
B(39) B(20) B(44) 59.3(2) . . . yes
B(39) B(20) B(45) 107.3(3) . . . yes
B(44) B(20) B(45) 60.1(2) . . . yes
C(5) B(33) C(22) 58.6(2) . . . yes
C(5) B(33) B(3) 105.8(3) . . . yes
C(5) B(33) B(11) 106.2(3) . . . yes
C(5) B(33) B(34) 58.8(2) . . . yes
C(22) B(33) B(3) 58.2(2) . . . yes
C(22) B(33) B(11) 105.4(3) . . . yes
C(22) B(33) B(34) 105.8(3) . . . yes
B(3) B(33) B(11) 60.3(2) . . . yes
B(3) B(33) B(34) 108.7(3) . . . yes
B(11) B(33) B(34) 60.7(2) . . . yes
C(5) B(34) B(11) 105.6(3) . . . yes
C(5) B(34) B(14) 59.2(2) . . . yes
C(5) B(34) B(33) 59.4(2) . . . yes
C(5) B(34) B(46) 105.9(3) . . . yes
B(11) B(34) B(14) 108.3(3) . . . yes
B(11) B(34) B(33) 59.3(2) . . . yes
B(11) B(34) B(46) 60.3(2) . . . yes
B(14) B(34) B(33) 108.4(3) . . . yes
B(14) B(34) B(46) 60.1(2) . . . yes
B(33) B(34) B(46) 107.8(3) . . . yes
B(10) B(35) B(36) 59.9(2) . . . yes
B(10) B(35) B(37) 108.2(3) . . . yes
B(10) B(35) B(38) 60.1(2) . . . yes
B(10) B(35) B(45) 108.0(3) . . . yes
B(36) B(35) B(37) 107.6(3) . . . yes
B(36) B(35) B(38) 107.8(3) . . . yes
B(36) B(35) B(45) 59.7(2) . . . yes
B(37) B(35) B(38) 60.3(2) . . . yes
B(37) B(35) B(45) 60.1(2) . . . yes
B(38) B(35) B(45) 108.3(3) . . . yes
B(7) B(36) B(10) 60.6(2) . . . yes
B(7) B(36) B(35) 108.0(3) . . . yes
B(7) B(36) B(44) 59.6(2) . . . yes
B(7) B(36) B(45) 107.9(3) . . . yes
B(10) B(36) B(35) 59.8(2) . . . yes
B(10) B(36) B(44) 108.5(3) . . . yes
B(10) B(36) B(45) 108.2(3) . . . yes
B(35) B(36) B(44) 108.2(3) . . . yes
B(35) B(36) B(45) 60.0(2) . . . yes
B(44) B(36) B(45) 60.3(2) . . . yes
C(14) B(37) B(20) 58.5(2) . . . yes
C(14) B(37) B(35) 105.9(3) . . . yes
C(14) B(37) B(38) 59.7(2) . . . yes
C(14) B(37) B(45) 105.4(3) . . . yes
B(20) B(37) B(35) 108.6(3) . . . yes
B(20) B(37) B(38) 108.4(3) . . . yes
B(20) B(37) B(45) 60.3(2) . . . yes
B(35) B(37) B(38) 59.8(2) . . . yes
B(35) B(37) B(45) 60.2(2) . . . yes
B(38) B(37) B(45) 108.1(3) . . . yes
C(4) B(38) C(14) 58.2(2) . . . yes
C(4) B(38) B(10) 58.8(2) . . . yes
C(4) B(38) B(35) 105.3(3) . . . yes
C(4) B(38) B(37) 105.3(3) . . . yes
C(14) B(38) B(10) 105.6(3) . . . yes
C(14) B(38) B(35) 105.0(3) . . . yes
C(14) B(38) B(37) 58.4(2) . . . yes
B(10) B(38) B(35) 60.1(2) . . . yes
B(10) B(38) B(37) 108.0(3) . . . yes
B(35) B(38) B(37) 59.9(2) . . . yes
C(4) B(39) C(14) 58.5(2) . . . yes
C(4) B(39) B(7) 58.7(2) . . . yes
C(4) B(39) B(20) 105.7(3) . . . yes
C(4) B(39) B(44) 105.7(3) . . . yes
C(14) B(39) B(7) 105.8(3) . . . yes
C(14) B(39) B(20) 58.4(2) . . . yes
C(14) B(39) B(44) 105.5(3) . . . yes
B(7) B(39) B(20) 108.4(3) . . . yes
B(7) B(39) B(44) 60.3(2) . . . yes
B(20) B(39) B(44) 60.4(2) . . . yes
C(10) B(40) B(9) 105.4(3) . . . yes
C(10) B(40) B(16) 58.3(2) . . . yes
C(10) B(40) B(41) 59.5(2) . . . yes
C(10) B(40) B(52) 104.9(3) . . . yes
B(9) B(40) B(16) 107.9(3) . . . yes
B(9) B(40) B(41) 59.4(2) . . . yes
B(9) B(40) B(52) 60.3(2) . . . yes
B(16) B(40) B(41) 107.7(3) . . . yes
B(16) B(40) B(52) 59.9(2) . . . yes
B(41) B(40) B(52) 107.6(3) . . . yes
C(10) B(41) C(17) 59.3(2) . . . yes
C(10) B(41) B(9) 104.6(3) . . . yes
C(10) B(41) B(40) 58.1(2) . . . yes
C(10) B(41) B(42) 105.9(3) . . . yes
C(17) B(41) B(9) 105.3(3) . . . yes
C(17) B(41) B(40) 106.1(3) . . . yes
C(17) B(41) B(42) 58.8(2) . . . yes
B(9) B(41) B(40) 59.8(2) . . . yes
B(9) B(41) B(42) 59.7(2) . . . yes
B(40) B(41) B(42) 107.8(3) . . . yes
C(17) B(42) B(9) 105.8(3) . . . yes
C(17) B(42) B(19) 58.7(2) . . . yes
C(17) B(42) B(41) 59.2(2) . . . yes
C(17) B(42) B(50) 105.7(3) . . . yes
B(9) B(42) B(19) 108.5(3) . . . yes
B(9) B(42) B(41) 59.9(2) . . . yes
B(9) B(42) B(50) 60.6(2) . . . yes
B(19) B(42) B(41) 108.0(3) . . . yes
B(19) B(42) B(50) 60.2(2) . . . yes
B(41) B(42) B(50) 108.4(3) . . . yes
C(10) B(43) C(17) 59.6(2) . . . yes
C(10) B(43) B(16) 58.2(2) . . . yes
C(10) B(43) B(19) 106.6(3) . . . yes
C(10) B(43) B(51) 105.7(3) . . . yes
C(17) B(43) B(16) 106.6(3) . . . yes
C(17) B(43) B(19) 58.7(2) . . . yes
C(17) B(43) B(51) 106.3(3) . . . yes
B(16) B(43) B(19) 108.8(3) . . . yes
B(16) B(43) B(51) 60.4(2) . . . yes
B(19) B(43) B(51) 60.6(2) . . . yes
B(7) B(44) B(20) 107.9(3) . . . yes
B(7) B(44) B(36) 59.9(2) . . . yes
B(7) B(44) B(39) 59.7(2) . . . yes
B(7) B(44) B(45) 107.6(3) . . . yes
B(20) B(44) B(36) 107.8(3) . . . yes
B(20) B(44) B(39) 60.3(2) . . . yes
B(20) B(44) B(45) 60.2(2) . . . yes
B(36) B(44) B(39) 107.7(3) . . . yes
B(36) B(44) B(45) 59.6(2) . . . yes
B(39) B(44) B(45) 108.2(3) . . . yes
B(20) B(45) B(35) 107.9(3) . . . yes
B(20) B(45) B(36) 107.8(3) . . . yes
B(20) B(45) B(37) 60.0(2) . . . yes
B(20) B(45) B(44) 59.8(2) . . . yes
B(35) B(45) B(36) 60.2(2) . . . yes
B(35) B(45) B(37) 59.7(2) . . . yes
B(35) B(45) B(44) 108.2(3) . . . yes
B(36) B(45) B(37) 107.8(3) . . . yes
B(36) B(45) B(44) 60.0(2) . . . yes
B(37) B(45) B(44) 107.7(3) . . . yes
B(11) B(46) B(14) 108.2(3) . . . yes
B(11) B(46) B(34) 60.2(2) . . . yes
B(11) B(46) B(47) 107.9(3) . . . yes
B(11) B(46) B(48) 59.9(2) . . . yes
B(14) B(46) B(34) 60.1(2) . . . yes
B(14) B(46) B(47) 60.1(2) . . . yes
B(14) B(46) B(48) 108.4(3) . . . yes
B(34) B(46) B(47) 108.0(3) . . . yes
B(34) B(46) B(48) 108.3(3) . . . yes
B(47) B(46) B(48) 60.2(3) . . . yes
B(6) B(47) B(14) 60.1(2) . . . yes
B(6) B(47) B(46) 107.8(3) . . . yes
B(6) B(47) B(48) 108.2(3) . . . yes
B(6) B(47) B(49) 60.1(2) . . . yes
B(14) B(47) B(46) 59.8(2) . . . yes
B(14) B(47) B(48) 108.0(3) . . . yes
B(14) B(47) B(49) 108.4(3) . . . yes
B(46) B(47) B(48) 59.8(2) . . . yes
B(46) B(47) B(49) 108.0(3) . . . yes
B(48) B(47) B(49) 60.2(2) . . . yes
B(3) B(48) B(11) 59.8(2) . . . yes
B(3) B(48) B(46) 107.9(3) . . . yes
B(3) B(48) B(47) 107.6(3) . . . yes
B(3) B(48) B(49) 59.7(2) . . . yes
B(11) B(48) B(46) 60.3(2) . . . yes
B(11) B(48) B(47) 108.1(3) . . . yes
B(11) B(48) B(49) 107.7(3) . . . yes
B(46) B(48) B(47) 60.0(2) . . . yes
B(46) B(48) B(49) 107.9(3) . . . yes
B(47) B(48) B(49) 59.9(2) . . . yes
C(22) B(49) B(3) 58.4(2) . . . yes
C(22) B(49) B(6) 59.6(2) . . . yes
C(22) B(49) B(47) 105.5(3) . . . yes
C(22) B(49) B(48) 105.0(3) . . . yes
B(3) B(49) B(6) 107.8(3) . . . yes
B(3) B(49) B(47) 107.9(3) . . . yes
B(3) B(49) B(48) 60.1(2) . . . yes
B(6) B(49) B(47) 59.4(2) . . . yes
B(6) B(49) B(48) 107.3(3) . . . yes
B(47) B(49) B(48) 59.9(2) . . . yes
B(9) B(50) B(19) 107.6(3) . . . yes
B(9) B(50) B(42) 59.6(2) . . . yes
B(9) B(50) B(51) 108.1(3) . . . yes
B(9) B(50) B(52) 60.4(2) . . . yes
B(19) B(50) B(42) 60.1(2) . . . yes
B(19) B(50) B(51) 59.9(2) . . . yes
B(19) B(50) B(52) 108.4(3) . . . yes
B(42) B(50) B(51) 108.1(3) . . . yes
B(42) B(50) B(52) 108.4(3) . . . yes
B(51) B(50) B(52) 60.3(2) . . . yes
B(16) B(51) B(19) 108.4(3) . . . yes
B(16) B(51) B(43) 60.5(2) . . . yes
B(16) B(51) B(50) 107.6(3) . . . yes
B(16) B(51) B(52) 59.9(2) . . . yes
B(19) B(51) B(43) 60.0(2) . . . yes
B(19) B(51) B(50) 59.7(2) . . . yes
B(19) B(51) B(52) 107.5(3) . . . yes
B(43) B(51) B(50) 107.4(3) . . . yes
B(43) B(51) B(52) 107.9(3) . . . yes
B(50) B(51) B(52) 59.5(2) . . . yes
B(9) B(52) B(16) 107.4(3) . . . yes
B(9) B(52) B(40) 59.5(2) . . . yes
B(9) B(52) B(50) 60.0(2) . . . yes
B(9) B(52) B(51) 107.7(3) . . . yes
B(16) B(52) B(40) 60.1(2) . . . yes
B(16) B(52) B(50) 108.1(3) . . . yes
B(16) B(52) B(51) 59.8(2) . . . yes
B(40) B(52) B(50) 107.8(3) . . . yes
B(40) B(52) B(51) 107.8(3) . . . yes
B(50) B(52) B(51) 60.2(2) . . . yes

loop_
_geom_bond_atom_site_label_1
_geom_bond_atom_site_label_2
_geom_bond_distance
_geom_bond_site_symmetry_1
_geom_bond_site_symmetry_2
_geom_bond_publ_flag
O(1) C(47) 1.218(4) . . yes
C(2) C(50) 1.388(4) . . yes
C(2) C(53) 1.401(4) . . yes
C(4) C(14) 1.689(4) . . yes
C(4) C(32) 1.538(4) . . yes
C(4) B(7) 1.708(5) . . yes
C(4) B(10) 1.721(5) . . yes
C(4) B(38) 1.731(5) . . yes
C(4) B(39) 1.728(5) . . yes
C(5) C(22) 1.688(4) . . yes
C(5) C(51) 1.527(5) . . yes
C(5) B(6) 1.729(5) . . yes
C(5) B(14) 1.720(5) . . yes
C(5) B(33) 1.723(5) . . yes
C(5) B(34) 1.711(5) . . yes
C(8) C(17) 1.527(4) . . yes
C(8) C(39) 1.504(5) . . yes
C(9) C(13) 1.399(4) . . yes
C(9) C(30) 1.381(5) . . yes
C(9) C(32) 1.517(5) . . yes
C(10) C(17) 1.714(4) . . yes
C(10) C(53) 1.500(4) . . yes
C(10) B(16) 1.706(5) . . yes
C(10) B(40) 1.713(5) . . yes
C(10) B(41) 1.739(5) . . yes
C(10) B(43) 1.725(5) . . yes
C(13) C(23) 1.389(4) . . yes
C(14) C(52) 1.516(4) . . yes
C(14) B(20) 1.711(5) . . yes
C(14) B(37) 1.717(5) . . yes
C(14) B(38) 1.740(5) . . yes
C(14) B(39) 1.728(5) . . yes
C(15) C(52) 1.392(4) . . yes
C(15) C(53) 1.389(4) . . yes
C(17) B(19) 1.711(5) . . yes
C(17) B(41) 1.727(5) . . yes
C(17) B(42) 1.719(5) . . yes
C(17) B(43) 1.723(5) . . yes
C(22) C(50) 1.507(4) . . yes
C(22) B(3) 1.701(5) . . yes
C(22) B(6) 1.732(5) . . yes
C(22) B(33) 1.725(5) . . yes
C(22) B(49) 1.712(5) . . yes
C(23) C(45) 1.384(5) . . yes
C(27) C(50) 1.390(4) . . yes
C(27) C(52) 1.397(4) . . yes
C(29) C(40) 1.378(5) . . yes
C(29) C(44) 1.383(5) . . yes
C(29) C(51) 1.512(5) . . yes
C(30) C(46) 1.389(5) . . yes
C(34) C(35) 1.388(6) . . yes
C(34) C(39) 1.380(5) . . yes
C(35) C(36) 1.373(9) . . yes
C(36) C(37) 1.349(10) . . yes
C(37) C(38) 1.384(7) . . yes
C(38) C(39) 1.389(5) . . yes
C(40) C(41) 1.368(6) . . yes
C(41) C(42) 1.367(6) . . yes
C(42) C(43) 1.374(6) . . yes
C(43) C(44) 1.392(6) . . yes
C(45) C(46) 1.381(5) . . yes
C(47) C(48) 1.488(6) . . yes
C(47) C(49) 1.494(6) . . yes
B(3) B(11) 1.769(6) . . yes
B(3) B(33) 1.771(6) . . yes
B(3) B(48) 1.780(6) . . yes
B(3) B(49) 1.773(6) . . yes
B(6) B(14) 1.769(6) . . yes
B(6) B(47) 1.757(6) . . yes
B(6) B(49) 1.770(6) . . yes
B(7) B(10) 1.790(6) . . yes
B(7) B(36) 1.772(6) . . yes
B(7) B(39) 1.755(6) . . yes
B(7) B(44) 1.767(6) . . yes
B(9) B(40) 1.773(5) . . yes
B(9) B(41) 1.766(5) . . yes
B(9) B(42) 1.762(6) . . yes
B(9) B(50) 1.780(5) . . yes
B(9) B(52) 1.787(5) . . yes
B(10) B(35) 1.776(6) . . yes
B(10) B(36) 1.777(6) . . yes
B(10) B(38) 1.775(5) . . yes
B(11) B(33) 1.751(6) . . yes
B(11) B(34) 1.776(6) . . yes
B(11) B(46) 1.777(6) . . yes
B(11) B(48) 1.770(6) . . yes
B(14) B(34) 1.768(6) . . yes
B(14) B(46) 1.769(6) . . yes
B(14) B(47) 1.773(6) . . yes
B(16) B(40) 1.787(5) . . yes
B(16) B(43) 1.783(6) . . yes
B(16) B(51) 1.782(6) . . yes
B(16) B(52) 1.784(5) . . yes
B(19) B(42) 1.773(6) . . yes
B(19) B(43) 1.768(5) . . yes
B(19) B(50) 1.775(6) . . yes
B(19) B(51) 1.779(5) . . yes
B(20) B(37) 1.783(5) . . yes
B(20) B(39) 1.780(6) . . yes
B(20) B(44) 1.782(6) . . yes
B(20) B(45) 1.789(5) . . yes
B(33) B(34) 1.763(6) . . yes
B(34) B(46) 1.764(6) . . yes
B(35) B(36) 1.784(6) . . yes
B(35) B(37) 1.772(5) . . yes
B(35) B(38) 1.770(5) . . yes
B(35) B(45) 1.780(6) . . yes
B(36) B(44) 1.782(6) . . yes
B(36) B(45) 1.775(6) . . yes
B(37) B(38) 1.778(5) . . yes
B(37) B(45) 1.778(5) . . yes
B(39) B(44) 1.763(6) . . yes
B(40) B(41) 1.790(5) . . yes
B(40) B(52) 1.788(6) . . yes
B(41) B(42) 1.775(6) . . yes
B(42) B(50) 1.767(6) . . yes
B(43) B(51) 1.759(5) . . yes
B(44) B(45) 1.787(6) . . yes
B(46) B(47) 1.773(6) . . yes
B(46) B(48) 1.770(6) . . yes
B(47) B(48) 1.776(6) . . yes
B(47) B(49) 1.776(6) . . yes
B(48) B(49) 1.782(6) . . yes
B(50) B(51) 1.788(6) . . yes
B(50) B(52) 1.775(6) . . yes
B(51) B(52) 1.790(6) . . yes

loop_
_geom_contact_atom_site_label_1
_geom_contact_atom_site_label_2
_geom_contact_distance
_geom_contact_site_symmetry_1
_geom_contact_site_symmetry_2
_geom_contact_publ_flag
O(1) C(32) 3.273(4) . . ?
O(1) C(51) 3.361(5) . . ?
O(1) C(34) 3.422(5) . . ?
O(1) C(8) 3.502(4) . . ?
C(30) C(47) 3.562(5) . . ?
C(34) C(47) 3.523(5) . . ?
